data_7117223
loop_
_publ_author_name
'Jun Zhao'
'Yenan Wang'
'Wenwen Dong'
'Yapan Wu'
'Dongsheng Li'
'Bin Liu'
'Qichun Zhang'

_publ_section_title
;
 A new surfactant-introduction strategy for separating the pure
 single-phase of metal-organic frameworks
;
_journal_name_full Chem.Commun.
_journal_page_first 9479
_journal_paper_doi 10.1039/C5cc02043C
_journal_volume 51
_journal_year 2015
_chemical_formula_sum 'C62 H42 N6 Ni2 O18'
_chemical_formula_weight 1276.44
_chemical_name_systematic
; 
 ? 
;
_space_group_IT_number 14
_symmetry_cell_setting monoclinic
_symmetry_space_group_name_Hall '-P 2yn'
_symmetry_space_group_name_H-M 'P 1 21/n 1'
_atom_sites_solution_hydrogens geom
_atom_sites_solution_primary direct
_atom_sites_solution_secondary difmap
_audit_block_doi 10.5517/cc13wh4m
_audit_creation_method SHELXL-97
_audit_update_record
;
2015-03-04 deposited with the CCDC.
2015-04-24 downloaded from the CCDC.
;
_cell_angle_alpha 90.00
_cell_angle_beta 108.519(9)
_cell_angle_gamma 90.00
_cell_formula_units_Z 2
_cell_length_a 13.142(6)
_cell_length_b 12.337(5)
_cell_length_c 17.656(8)
_cell_measurement_temperature 296(2)
_cell_volume 2714(2)
_computing_structure_refinement 'SHELXL-97 (Sheldrick, 1997)'
_computing_structure_solution 'SHELXS-97 (Sheldrick, 1990)'
_diffrn_ambient_temperature 296(2)
_diffrn_measured_fraction_theta_full 0.996
_diffrn_measured_fraction_theta_max 0.996
_diffrn_radiation_monochromator graphite
_diffrn_radiation_source 'fine-focus sealed tube'
_diffrn_radiation_type MoK\a
_diffrn_radiation_wavelength 0.71073
_diffrn_reflns_av_R_equivalents 0.0789
_diffrn_reflns_av_sigmaI/netI 0.0508
_diffrn_reflns_limit_h_max 17
_diffrn_reflns_limit_h_min -17
_diffrn_reflns_limit_k_max 16
_diffrn_reflns_limit_k_min -16
_diffrn_reflns_limit_l_max 22
_diffrn_reflns_limit_l_min -22
_diffrn_reflns_number 28282
_diffrn_reflns_theta_full 27.47
_diffrn_reflns_theta_max 27.47
_diffrn_reflns_theta_min 1.70
_exptl_absorpt_coefficient_mu 0.780
_exptl_absorpt_correction_T_max 0.8854
_exptl_absorpt_correction_T_min 0.8660
_exptl_absorpt_correction_type multi-scan
_exptl_crystal_colour green
_exptl_crystal_density_diffrn 1.562
_exptl_crystal_density_method 'not measured'
_exptl_crystal_description block
_exptl_crystal_F_000 1312
_exptl_crystal_size_max 0.19
_exptl_crystal_size_mid 0.18
_exptl_crystal_size_min 0.16
_refine_diff_density_max 0.754
_refine_diff_density_min -0.904
_refine_diff_density_rms 0.138
_refine_ls_extinction_method none
_refine_ls_goodness_of_fit_ref 1.017
_refine_ls_hydrogen_treatment mixed
_refine_ls_matrix_type full
_refine_ls_number_parameters 406
_refine_ls_number_reflns 6191
_refine_ls_number_restraints 5
_refine_ls_restrained_S_all 1.016
_refine_ls_R_factor_all 0.0554
_refine_ls_R_factor_gt 0.0458
_refine_ls_shift/su_max 0.000
_refine_ls_shift/su_mean 0.000
_refine_ls_structure_factor_coef Fsqd
_refine_ls_weighting_details 'calc w=1/[\s^2^(Fo^2^)+(0.0678P)^2^+2.7929P] where P=(Fo^2^+2Fc^2^)/3'
_refine_ls_weighting_scheme calc
_refine_ls_wR_factor_gt 0.1236
_refine_ls_wR_factor_ref 0.1367
_reflns_number_gt 5374
_reflns_number_total 6191
_reflns_threshold_expression >2sigma(I)
_cod_data_source_file c5cc02043c2.cif
_cod_data_source_block z
_cod_original_cell_volume 2715(2)
_cod_original_sg_symbol_H-M P21/n
_cod_database_code 7117223

loop_
_symmetry_equiv_pos_as_xyz
'x, y, z'
'-x+1/2, y+1/2, -z+1/2'
'-x, -y, -z'
'x-1/2, -y-1/2, z-1/2'

loop_
_atom_site_label
_atom_site_type_symbol
_atom_site_fract_x
_atom_site_fract_y
_atom_site_fract_z
_atom_site_U_iso_or_equiv
_atom_site_adp_type
_atom_site_occupancy
_atom_site_symmetry_multiplicity
_atom_site_calc_flag
_atom_site_refinement_flags
_atom_site_disorder_assembly
_atom_site_disorder_group
Ni1 Ni 0.01728(2) 0.39322(2) 0.014224(17) 0.02234(11) Uani 1 1 d . . .
O1 O 0.16828(14) 0.44709(14) 0.06193(12) 0.0323(4) Uani 1 1 d . . .
O2 O 0.13980(14) 0.62551(14) 0.03907(11) 0.0283(4) Uani 1 1 d . . .
O3 O 0.5469(2) 0.3804(2) 0.07003(19) 0.0598(7) Uani 1 1 d D . .
H3A H 0.596(3) 0.341(3) 0.063(3) 0.090 Uiso 1 1 d D . .
O4 O 0.67815(19) 0.4926(2) 0.1323(2) 0.0758(9) Uani 1 1 d . . .
O5 O 0.00468(16) 0.40519(14) 0.12533(11) 0.0326(4) Uani 1 1 d . . .
O6 O -0.02639(15) 0.58201(15) 0.09808(11) 0.0309(4) Uani 1 1 d . . .
O7 O -0.2049(3) 0.3244(3) 0.3150(2) 0.0921(11) Uani 1 1 d D . .
O8 O -0.1455(4) 0.3952(3) 0.4351(2) 0.0990(13) Uani 1 1 d . . .
O9 O -0.2728(5) 0.1770(3) 0.3956(5) 0.169(3) Uani 1 1 d D . .
H9B H -0.3395(18) 0.165(8) 0.383(7) 0.254 Uiso 1 1 d D . .
H9A H -0.240(7) 0.121(5) 0.387(7) 0.254 Uiso 1 1 d D . .
N1 N 0.18680(17) 0.63716(17) 0.22132(12) 0.0272(4) Uani 1 1 d . . .
N2 N 0.06024(17) 0.23662(16) 0.01276(12) 0.0265(4) Uani 1 1 d . . .
N3 N 0.3153(2) -0.2498(2) -0.0378(2) 0.0487(7) Uani 1 1 d . . .
C1 C 0.19776(18) 0.54518(19) 0.06941(14) 0.0235(4) Uani 1 1 d . . .
C2 C 0.31304(19) 0.56653(19) 0.11609(14) 0.0245(5) Uani 1 1 d . . .
C3 C 0.3915(2) 0.50861(19) 0.09625(15) 0.0279(5) Uani 1 1 d . . .
H3 H 0.3714 0.4548 0.0575 0.034 Uiso 1 1 calc R . .
C4 C 0.5002(2) 0.5300(2) 0.13366(17) 0.0332(5) Uani 1 1 d . . .
C5 C 0.5300(2) 0.6103(2) 0.1919(2) 0.0401(7) Uani 1 1 d . . .
H5 H 0.6021 0.6265 0.2160 0.048 Uiso 1 1 calc R . .
C6 C 0.4519(2) 0.6662(2) 0.21387(17) 0.0361(6) Uani 1 1 d . . .
H6 H 0.4726 0.7185 0.2538 0.043 Uiso 1 1 calc R . .
C7 C 0.3426(2) 0.64501(19) 0.17686(14) 0.0266(5) Uani 1 1 d . . .
C8 C 0.5844(2) 0.4667(3) 0.1122(2) 0.0424(7) Uani 1 1 d . . .
C9 C 0.2610(2) 0.7009(2) 0.20562(14) 0.0276(5) Uani 1 1 d . . .
C10 C 0.2661(2) 0.8124(2) 0.21932(16) 0.0348(6) Uani 1 1 d . . .
H10 H 0.3195 0.8540 0.2093 0.042 Uiso 1 1 calc R . .
C11 C 0.1905(3) 0.8600(2) 0.24809(17) 0.0387(6) Uani 1 1 d . . .
H11 H 0.1915 0.9344 0.2567 0.046 Uiso 1 1 calc R . .
C12 C 0.1137(2) 0.7959(2) 0.26388(17) 0.0380(6) Uani 1 1 d . . .
H12 H 0.0619 0.8266 0.2829 0.046 Uiso 1 1 calc R . .
C13 C 0.1146(2) 0.6840(2) 0.25086(15) 0.0292(5) Uani 1 1 d . . .
C14 C 0.0391(2) 0.6111(2) 0.27413(15) 0.0298(5) Uani 1 1 d . . .
C15 C -0.0112(2) 0.5216(2) 0.22828(14) 0.0287(5) Uani 1 1 d . . .
C16 C -0.0737(2) 0.4525(2) 0.25717(17) 0.0366(6) Uani 1 1 d . . .
H16 H -0.1068 0.3934 0.2266 0.044 Uiso 1 1 calc R . .
C17 C -0.0877(3) 0.4702(3) 0.33150(19) 0.0443(7) Uani 1 1 d . . .
C18 C -0.0380(3) 0.5588(3) 0.37657(19) 0.0506(8) Uani 1 1 d . . .
H18 H -0.0463 0.5713 0.4262 0.061 Uiso 1 1 calc R . .
C19 C 0.0238(3) 0.6285(3) 0.34823(18) 0.0434(7) Uani 1 1 d . . .
H19 H 0.0558 0.6881 0.3788 0.052 Uiso 1 1 calc R . .
C20 C -0.00895(19) 0.50095(19) 0.14466(14) 0.0263(5) Uani 1 1 d . . .
C21 C -0.1496(4) 0.3953(3) 0.3654(3) 0.0631(11) Uani 1 1 d . . .
C22 C 0.1357(2) 0.1912(2) 0.07416(17) 0.0397(7) Uani 1 1 d . . .
H22 H 0.1591 0.2288 0.1223 0.048 Uiso 1 1 calc R . .
C23 C 0.1802(3) 0.0912(2) 0.06938(19) 0.0451(8) Uani 1 1 d . . .
H23 H 0.2311 0.0619 0.1140 0.054 Uiso 1 1 calc R . .
C24 C 0.1487(2) 0.0342(2) -0.00266(16) 0.0308(5) Uani 1 1 d . . .
C25 C 0.0668(3) 0.0796(2) -0.06439(17) 0.0388(6) Uani 1 1 d . . .
H25 H 0.0405 0.0429 -0.1127 0.047 Uiso 1 1 calc R . .
C26 C 0.0239(2) 0.1790(2) -0.05481(17) 0.0372(6) Uani 1 1 d . . .
H26 H -0.0322 0.2069 -0.0968 0.045 Uiso 1 1 calc R . .
C27 C 0.2030(2) -0.0681(2) -0.01280(17) 0.0335(6) Uani 1 1 d . . .
C28 C 0.1584(3) -0.1394(3) -0.0739(3) 0.0618(11) Uani 1 1 d . . .
H28 H 0.0892 -0.1284 -0.1083 0.074 Uiso 1 1 calc R . .
C29 C 0.2180(3) -0.2281(3) -0.0838(3) 0.0696(12) Uani 1 1 d . . .
H29 H 0.1866 -0.2751 -0.1260 0.084 Uiso 1 1 calc R . .
C30 C 0.3563(3) -0.1861(3) 0.0243(2) 0.0469(7) Uani 1 1 d . . .
H30 H 0.4236 -0.2029 0.0597 0.056 Uiso 1 1 calc R . .
C31 C 0.3036(3) -0.0951(2) 0.0391(2) 0.0441(7) Uani 1 1 d . . .
H31 H 0.3356 -0.0522 0.0837 0.053 Uiso 1 1 calc R . .
H7A H -0.2347 0.2883 0.3432 0.066 Uiso 1 1 d RD . .

loop_
_atom_site_aniso_label
_atom_site_aniso_U_11
_atom_site_aniso_U_22
_atom_site_aniso_U_33
_atom_site_aniso_U_23
_atom_site_aniso_U_13
_atom_site_aniso_U_12
Ni1 0.02378(18) 0.01754(16) 0.02374(17) -0.00237(10) 0.00478(13) 0.00304(10)
O1 0.0260(9) 0.0250(9) 0.0413(10) -0.0054(7) 0.0042(8) -0.0011(7)
O2 0.0255(8) 0.0260(8) 0.0309(9) 0.0008(7) 0.0057(7) 0.0023(7)
O3 0.0391(13) 0.0473(13) 0.098(2) -0.0195(13) 0.0293(14) 0.0054(10)
O4 0.0306(12) 0.0737(19) 0.125(3) -0.0246(18) 0.0267(15) 0.0000(12)
O5 0.0441(11) 0.0273(9) 0.0273(9) -0.0055(7) 0.0124(8) 0.0013(7)
O6 0.0345(10) 0.0319(9) 0.0274(9) 0.0015(7) 0.0113(8) 0.0013(7)
O7 0.108(3) 0.101(3) 0.086(2) 0.012(2) 0.057(2) -0.037(2)
O8 0.133(3) 0.115(3) 0.081(2) 0.008(2) 0.080(3) -0.024(2)
O9 0.133(4) 0.069(2) 0.377(9) 0.024(4) 0.181(6) -0.009(2)
N1 0.0308(10) 0.0252(10) 0.0244(10) -0.0050(8) 0.0072(8) 0.0003(8)
N2 0.0297(10) 0.0207(9) 0.0269(10) -0.0022(8) 0.0056(8) 0.0031(8)
N3 0.0458(15) 0.0288(12) 0.078(2) -0.0042(12) 0.0284(14) 0.0071(11)
C1 0.0222(11) 0.0252(11) 0.0233(10) -0.0018(9) 0.0076(9) 0.0018(8)
C2 0.0245(11) 0.0216(10) 0.0269(11) 0.0009(9) 0.0073(9) -0.0009(9)
C3 0.0275(12) 0.0247(11) 0.0314(12) 0.0007(9) 0.0090(10) 0.0016(9)
C4 0.0276(12) 0.0319(13) 0.0403(14) 0.0033(11) 0.0109(11) 0.0022(10)
C5 0.0225(12) 0.0431(16) 0.0493(17) -0.0027(13) 0.0039(12) -0.0038(10)
C6 0.0318(13) 0.0355(14) 0.0359(14) -0.0072(11) 0.0036(11) -0.0051(11)
C7 0.0278(12) 0.0244(11) 0.0253(11) 0.0003(9) 0.0051(9) -0.0012(9)
C8 0.0277(13) 0.0414(15) 0.0586(18) 0.0050(14) 0.0142(13) 0.0065(11)
C9 0.0311(12) 0.0258(12) 0.0228(11) -0.0023(9) 0.0039(9) -0.0008(9)
C10 0.0445(15) 0.0258(12) 0.0317(13) -0.0049(10) 0.0088(11) -0.0049(11)
C11 0.0574(18) 0.0216(12) 0.0356(14) -0.0088(10) 0.0126(13) 0.0012(11)
C12 0.0471(16) 0.0321(14) 0.0356(14) -0.0111(11) 0.0143(12) 0.0045(12)
C13 0.0353(13) 0.0275(12) 0.0241(11) -0.0066(9) 0.0084(10) 0.0013(10)
C14 0.0333(13) 0.0299(13) 0.0283(12) -0.0042(9) 0.0129(10) 0.0046(10)
C15 0.0320(12) 0.0302(12) 0.0258(11) -0.0012(9) 0.0118(10) 0.0035(10)
C16 0.0391(15) 0.0369(14) 0.0373(14) -0.0006(11) 0.0171(12) -0.0007(11)
C17 0.0437(16) 0.0532(18) 0.0451(16) 0.0065(14) 0.0271(14) 0.0053(14)
C18 0.061(2) 0.064(2) 0.0391(16) -0.0061(15) 0.0324(15) 0.0042(17)
C19 0.0521(18) 0.0503(17) 0.0329(14) -0.0126(13) 0.0207(13) 0.0009(14)
C20 0.0268(11) 0.0276(12) 0.0246(11) -0.0030(9) 0.0084(9) -0.0007(9)
C21 0.061(2) 0.065(2) 0.080(3) 0.010(2) 0.046(2) -0.0005(18)
C22 0.0481(16) 0.0309(13) 0.0292(13) -0.0077(10) -0.0030(12) 0.0129(12)
C23 0.0493(17) 0.0344(14) 0.0385(15) -0.0047(12) -0.0048(13) 0.0167(13)
C24 0.0322(12) 0.0203(11) 0.0384(14) -0.0029(10) 0.0089(11) 0.0035(9)
C25 0.0493(17) 0.0259(12) 0.0332(14) -0.0081(10) 0.0018(12) 0.0072(12)
C26 0.0417(15) 0.0253(12) 0.0341(13) -0.0055(10) -0.0027(11) 0.0079(11)
C27 0.0341(13) 0.0219(11) 0.0452(15) -0.0027(10) 0.0136(12) 0.0024(10)
C28 0.0426(18) 0.0472(19) 0.082(3) -0.0296(19) -0.0001(18) 0.0089(15)
C29 0.061(2) 0.047(2) 0.090(3) -0.036(2) 0.009(2) 0.0095(17)
C30 0.0482(17) 0.0392(16) 0.0546(18) 0.0090(14) 0.0183(15) 0.0185(13)
C31 0.0500(18) 0.0354(15) 0.0449(17) 0.0011(12) 0.0121(14) 0.0138(13)

loop_
_atom_type_symbol
_atom_type_description
_atom_type_scat_dispersion_real
_atom_type_scat_dispersion_imag
_atom_type_scat_source
C C 0.0033 0.0016 'International Tables Vol C Tables 4.2.6.8 and 6.1.1.4'
H H 0.0000 0.0000 'International Tables Vol C Tables 4.2.6.8 and 6.1.1.4'
N N 0.0061 0.0033 'International Tables Vol C Tables 4.2.6.8 and 6.1.1.4'
O O 0.0106 0.0060 'International Tables Vol C Tables 4.2.6.8 and 6.1.1.4'
Ni Ni 0.3393 1.1124 'International Tables Vol C Tables 4.2.6.8 and 6.1.1.4'

loop_
_geom_angle_atom_site_label_1
_geom_angle_atom_site_label_2
_geom_angle_atom_site_label_3
_geom_angle
_geom_angle_site_symmetry_1
_geom_angle_site_symmetry_3
O2 Ni1 O1 167.19(7) 3_565 .
O2 Ni1 N2 97.78(8) 3_565 .
O1 Ni1 N2 94.54(8) . .
O2 Ni1 O5 94.28(8) 3_565 .
O1 Ni1 O5 86.76(8) . .
N2 Ni1 O5 101.05(8) . .
O2 Ni1 O6 86.01(8) 3_565 3_565
O1 Ni1 O6 90.17(8) . 3_565
N2 Ni1 O6 91.60(8) . 3_565
O5 Ni1 O6 167.17(8) . 3_565
O2 Ni1 Ni1 86.40(5) 3_565 3_565
O1 Ni1 Ni1 80.80(6) . 3_565
N2 Ni1 Ni1 165.17(6) . 3_565
O5 Ni1 Ni1 92.78(5) . 3_565
O6 Ni1 Ni1 74.43(5) 3_565 3_565
C1 O1 Ni1 126.16(16) . .
C1 O2 Ni1 120.34(16) . 3_565
C8 O3 H3A 113(4) . .
C20 O5 Ni1 113.18(16) . .
C20 O6 Ni1 133.76(16) . 3_565
C21 O7 H7A 102.3 . .
H9B O9 H9A 110.3(19) . .
C9 N1 C13 118.2(2) . .
C22 N2 C26 117.5(2) . .
C22 N2 Ni1 121.97(17) . .
C26 N2 Ni1 119.87(17) . .
C29 N3 C30 117.2(3) . .
O2 C1 O1 125.7(2) . .
O2 C1 C2 117.6(2) . .
O1 C1 C2 116.6(2) . .
C3 C2 C7 120.0(2) . .
C3 C2 C1 118.2(2) . .
C7 C2 C1 121.8(2) . .
C2 C3 C4 121.0(2) . .
C2 C3 H3 119.5 . .
C4 C3 H3 119.5 . .
C5 C4 C3 119.3(3) . .
C5 C4 C8 120.1(3) . .
C3 C4 C8 120.6(3) . .
C6 C5 C4 120.0(3) . .
C6 C5 H5 120.0 . .
C4 C5 H5 120.0 . .
C5 C6 C7 121.0(3) . .
C5 C6 H6 119.5 . .
C7 C6 H6 119.5 . .
C6 C7 C2 118.6(2) . .
C6 C7 C9 119.7(2) . .
C2 C7 C9 121.6(2) . .
O4 C8 O3 123.2(3) . .
O4 C8 C4 123.5(3) . .
O3 C8 C4 113.2(3) . .
N1 C9 C10 122.5(2) . .
N1 C9 C7 116.4(2) . .
C10 C9 C7 120.9(2) . .
C11 C10 C9 118.8(3) . .
C11 C10 H10 120.6 . .
C9 C10 H10 120.6 . .
C12 C11 C10 119.3(2) . .
C12 C11 H11 120.3 . .
C10 C11 H11 120.3 . .
C11 C12 C13 119.1(3) . .
C11 C12 H12 120.4 . .
C13 C12 H12 120.4 . .
N1 C13 C12 122.0(3) . .
N1 C13 C14 117.4(2) . .
C12 C13 C14 120.6(2) . .
C19 C14 C15 118.6(3) . .
C19 C14 C13 118.0(2) . .
C15 C14 C13 123.2(2) . .
C16 C15 C14 119.7(2) . .
C16 C15 C20 117.0(2) . .
C14 C15 C20 123.1(2) . .
C15 C16 C17 121.3(3) . .
C15 C16 H16 119.4 . .
C17 C16 H16 119.4 . .
C18 C17 C16 118.8(3) . .
C18 C17 C21 118.7(3) . .
C16 C17 C21 122.4(3) . .
C19 C18 C17 120.5(3) . .
C19 C18 H18 119.8 . .
C17 C18 H18 119.8 . .
C18 C19 C14 121.2(3) . .
C18 C19 H19 119.4 . .
C14 C19 H19 119.4 . .
O5 C20 O6 125.2(2) . .
O5 C20 C15 118.2(2) . .
O6 C20 C15 116.5(2) . .
O8 C21 O7 122.1(4) . .
O8 C21 C17 123.9(4) . .
O7 C21 C17 113.9(4) . .
N2 C22 C23 123.0(3) . .
N2 C22 H22 118.5 . .
C23 C22 H22 118.5 . .
C22 C23 C24 119.8(3) . .
C22 C23 H23 120.1 . .
C24 C23 H23 120.1 . .
C25 C24 C23 116.4(2) . .
C25 C24 C27 122.1(2) . .
C23 C24 C27 121.5(2) . .
C26 C25 C24 120.5(2) . .
C26 C25 H25 119.7 . .
C24 C25 H25 119.7 . .
N2 C26 C25 122.4(2) . .
N2 C26 H26 118.8 . .
C25 C26 H26 118.8 . .
C28 C27 C31 116.4(3) . .
C28 C27 C24 122.5(3) . .
C31 C27 C24 121.1(3) . .
C27 C28 C29 119.2(3) . .
C27 C28 H28 120.4 . .
C29 C28 H28 120.4 . .
N3 C29 C28 124.2(3) . .
N3 C29 H29 117.9 . .
C28 C29 H29 117.9 . .
N3 C30 C31 122.9(3) . .
N3 C30 H30 118.6 . .
C31 C30 H30 118.6 . .
C30 C31 C27 119.8(3) . .
C30 C31 H31 120.1 . .
C27 C31 H31 120.1 . .

loop_
_geom_bond_atom_site_label_1
_geom_bond_atom_site_label_2
_geom_bond_distance
_geom_bond_site_symmetry_2
Ni1 O2 1.992(2) 3_565
Ni1 O1 2.0068(19) .
Ni1 N2 2.015(2) .
Ni1 O5 2.026(2) .
Ni1 O6 2.047(2) 3_565
Ni1 Ni1 2.6937(12) 3_565
O1 C1 1.265(3) .
O2 C1 1.261(3) .
O2 Ni1 1.992(2) 3_565
O3 C8 1.303(4) .
O3 H3A 0.854(10) .
O4 C8 1.211(4) .
O5 C20 1.258(3) .
O6 C20 1.269(3) .
O6 Ni1 2.047(2) 3_565
O7 C21 1.295(6) .
O7 H7A 0.8512 .
O8 C21 1.214(5) .
O9 H9B 0.847(10) .
O9 H9A 0.847(10) .
N1 C9 1.348(3) .
N1 C13 1.349(3) .
N2 C22 1.337(3) .
N2 C26 1.340(3) .
N3 C29 1.306(5) .
N3 C30 1.317(5) .
C1 C2 1.500(3) .
C2 C3 1.388(3) .
C2 C7 1.405(3) .
C3 C4 1.395(4) .
C3 H3 0.9300 .
C4 C5 1.391(4) .
C4 C8 1.499(4) .
C5 C6 1.390(4) .
C5 H5 0.9300 .
C6 C7 1.401(4) .
C6 H6 0.9300 .
C7 C9 1.493(4) .
C9 C10 1.395(4) .
C10 C11 1.382(4) .
C10 H10 0.9300 .
C11 C12 1.379(4) .
C11 H11 0.9300 .
C12 C13 1.401(4) .
C12 H12 0.9300 .
C13 C14 1.491(4) .
C14 C19 1.402(4) .
C14 C15 1.404(4) .
C15 C16 1.388(4) .
C15 C20 1.508(3) .
C16 C17 1.399(4) .
C16 H16 0.9300 .
C17 C18 1.387(5) .
C17 C21 1.478(5) .
C18 C19 1.381(5) .
C18 H18 0.9300 .
C19 H19 0.9300 .
C22 C23 1.380(4) .
C22 H22 0.9300 .
C23 C24 1.396(4) .
C23 H23 0.9300 .
C24 C25 1.384(4) .
C24 C27 1.488(3) .
C25 C26 1.383(4) .
C25 H25 0.9300 .
C26 H26 0.9300 .
C27 C28 1.371(4) .
C27 C31 1.389(4) .
C28 C29 1.389(5) .
C28 H28 0.9300 .
C29 H29 0.9300 .
C30 C31 1.388(4) .
C30 H30 0.9300 .
C31 H31 0.9300 .

loop_
_geom_torsion_atom_site_label_1
_geom_torsion_atom_site_label_2
_geom_torsion_atom_site_label_3
_geom_torsion_atom_site_label_4
_geom_torsion
_geom_torsion_site_symmetry_1
_geom_torsion_site_symmetry_2
_geom_torsion_site_symmetry_3
_geom_torsion_site_symmetry_4
O2 Ni1 O1 C1 6.6(5) 3_565 . . .
N2 Ni1 O1 C1 170.7(2) . . . .
O5 Ni1 O1 C1 -88.5(2) . . . .
O6 Ni1 O1 C1 79.0(2) 3_565 . . .
Ni1 Ni1 O1 C1 4.8(2) 3_565 . . .
O2 Ni1 O5 C20 -89.51(18) 3_565 . . .
O1 Ni1 O5 C20 77.70(18) . . . .
N2 Ni1 O5 C20 171.70(18) . . . .
O6 Ni1 O5 C20 1.3(5) 3_565 . . .
Ni1 Ni1 O5 C20 -2.91(18) 3_565 . . .
O2 Ni1 N2 C22 -141.0(2) 3_565 . . .
O1 Ni1 N2 C22 42.6(2) . . . .
O5 Ni1 N2 C22 -45.0(2) . . . .
O6 Ni1 N2 C22 132.9(2) 3_565 . . .
Ni1 Ni1 N2 C22 113.5(3) 3_565 . . .
O2 Ni1 N2 C26 48.2(2) 3_565 . . .
O1 Ni1 N2 C26 -128.3(2) . . . .
O5 Ni1 N2 C26 144.2(2) . . . .
O6 Ni1 N2 C26 -38.0(2) 3_565 . . .
Ni1 Ni1 N2 C26 -57.3(4) 3_565 . . .
Ni1 O2 C1 O1 8.7(3) 3_565 . . .
Ni1 O2 C1 C2 -173.70(15) 3_565 . . .
Ni1 O1 C1 O2 -9.8(4) . . . .
Ni1 O1 C1 C2 172.62(16) . . . .
O2 C1 C2 C3 -127.5(2) . . . .
O1 C1 C2 C3 50.3(3) . . . .
O2 C1 C2 C7 50.6(3) . . . .
O1 C1 C2 C7 -131.6(2) . . . .
C7 C2 C3 C4 -2.6(4) . . . .
C1 C2 C3 C4 175.6(2) . . . .
C2 C3 C4 C5 0.2(4) . . . .
C2 C3 C4 C8 179.7(2) . . . .
C3 C4 C5 C6 1.8(4) . . . .
C8 C4 C5 C6 -177.6(3) . . . .
C4 C5 C6 C7 -1.6(5) . . . .
C5 C6 C7 C2 -0.7(4) . . . .
C5 C6 C7 C9 175.8(3) . . . .
C3 C2 C7 C6 2.7(4) . . . .
C1 C2 C7 C6 -175.3(2) . . . .
C3 C2 C7 C9 -173.7(2) . . . .
C1 C2 C7 C9 8.3(4) . . . .
C5 C4 C8 O4 -13.3(5) . . . .
C3 C4 C8 O4 167.3(3) . . . .
C5 C4 C8 O3 166.4(3) . . . .
C3 C4 C8 O3 -13.0(4) . . . .
C13 N1 C9 C10 0.5(4) . . . .
C13 N1 C9 C7 177.1(2) . . . .
C6 C7 C9 N1 -129.4(3) . . . .
C2 C7 C9 N1 47.0(3) . . . .
C6 C7 C9 C10 47.2(4) . . . .
C2 C7 C9 C10 -136.4(3) . . . .
N1 C9 C10 C11 -1.8(4) . . . .
C7 C9 C10 C11 -178.2(2) . . . .
C9 C10 C11 C12 1.2(4) . . . .
C10 C11 C12 C13 0.4(4) . . . .
C9 N1 C13 C12 1.3(4) . . . .
C9 N1 C13 C14 -175.0(2) . . . .
C11 C12 C13 N1 -1.8(4) . . . .
C11 C12 C13 C14 174.5(3) . . . .
N1 C13 C14 C19 133.3(3) . . . .
C12 C13 C14 C19 -43.1(4) . . . .
N1 C13 C14 C15 -42.1(4) . . . .
C12 C13 C14 C15 141.6(3) . . . .
C19 C14 C15 C16 -0.5(4) . . . .
C13 C14 C15 C16 174.8(3) . . . .
C19 C14 C15 C20 174.0(3) . . . .
C13 C14 C15 C20 -10.6(4) . . . .
C14 C15 C16 C17 0.0(4) . . . .
C20 C15 C16 C17 -174.9(3) . . . .
C15 C16 C17 C18 0.1(5) . . . .
C15 C16 C17 C21 -177.1(3) . . . .
C16 C17 C18 C19 0.4(5) . . . .
C21 C17 C18 C19 177.6(3) . . . .
C17 C18 C19 C14 -0.9(5) . . . .
C15 C14 C19 C18 0.9(5) . . . .
C13 C14 C19 C18 -174.6(3) . . . .
Ni1 O5 C20 O6 8.2(3) . . . .
Ni1 O5 C20 C15 -175.49(17) . . . .
Ni1 O6 C20 O5 -11.6(4) 3_565 . . .
Ni1 O6 C20 C15 172.04(17) 3_565 . . .
C16 C15 C20 O5 -46.6(3) . . . .
C14 C15 C20 O5 138.7(3) . . . .
C16 C15 C20 O6 130.1(3) . . . .
C14 C15 C20 O6 -44.6(3) . . . .
C18 C17 C21 O8 -12.9(6) . . . .
C16 C17 C21 O8 164.3(4) . . . .
C18 C17 C21 O7 170.8(4) . . . .
C16 C17 C21 O7 -12.0(6) . . . .
C26 N2 C22 C23 3.1(5) . . . .
Ni1 N2 C22 C23 -167.9(3) . . . .
N2 C22 C23 C24 1.7(6) . . . .
C22 C23 C24 C25 -4.8(5) . . . .
C22 C23 C24 C27 173.4(3) . . . .
C23 C24 C25 C26 3.3(5) . . . .
C27 C24 C25 C26 -174.9(3) . . . .
C22 N2 C26 C25 -4.7(5) . . . .
Ni1 N2 C26 C25 166.5(2) . . . .
C24 C25 C26 N2 1.5(5) . . . .
C25 C24 C27 C28 -18.7(5) . . . .
C23 C24 C27 C28 163.2(4) . . . .
C25 C24 C27 C31 160.0(3) . . . .
C23 C24 C27 C31 -18.1(5) . . . .
C31 C27 C28 C29 -4.6(6) . . . .
C24 C27 C28 C29 174.1(4) . . . .
C30 N3 C29 C28 3.9(7) . . . .
C27 C28 C29 N3 0.6(8) . . . .
C29 N3 C30 C31 -4.2(5) . . . .
N3 C30 C31 C27 0.1(5) . . . .
C28 C27 C31 C30 4.3(5) . . . .
C24 C27 C31 C30 -174.4(3) . . . .
